data_4512141
loop_
_publ_author_name
'Kang, Yi-Fan'
'Liu, Jian-Qiang'
'Liu, Bo'
'Zhang, Wen-Tao'
'Liu, Qing'
'Liu, Ping'
'Wang, Yao-Yu'

_publ_section_title
;
 Series of Cd(II) and Pb(II) Coordination Polymers Based on a Multilinker
 (R,S-)2,2&#x2032;-Bipyridine-3,3&#x2032;-dicarboxylate-1,1&#x2032;-dioxide
;
_journal_issue 11
_journal_name_full 'Crystal Growth &amp; Design'
_journal_page_first 5466
_journal_paper_doi 10.1021/cg5006192
_journal_volume 14
_journal_year 2014
_chemical_formula_sum 'C12 H10 Cd N2 O8'
_chemical_formula_weight 422.62
_chemical_name_systematic
; 
 ? 
;
_space_group_IT_number 13
_symmetry_cell_setting monoclinic
_symmetry_space_group_name_Hall '-P 2yc'
_symmetry_space_group_name_H-M 'P 1 2/c 1'
_atom_sites_solution_hydrogens geom
_atom_sites_solution_primary direct
_atom_sites_solution_secondary difmap
_audit_creation_method SHELXL-97
_cell_angle_alpha 90.00
_cell_angle_beta 94.267(3)
_cell_angle_gamma 90.00
_cell_formula_units_Z 2
_cell_length_a 8.3104(15)
_cell_length_b 7.6619(14)
_cell_length_c 10.7189(19)
_cell_measurement_reflns_used 1741
_cell_measurement_temperature 296(2)
_cell_measurement_theta_max 27.84
_cell_measurement_theta_min 2.46
_cell_volume 680.6(2)
_computing_cell_refinement 'Bruker SMART'
_computing_data_collection 'Bruker SMART'
_computing_data_reduction 'Bruker SAINT'
_computing_molecular_graphics 'Bruker SHELXTL'
_computing_publication_material 'Bruker SHELXTL'
_computing_structure_refinement 'Bruker SHELXTL'
_computing_structure_solution 'Bruker SHELXTL'
_diffrn_ambient_temperature 296(2)
_diffrn_measured_fraction_theta_full 0.995
_diffrn_measured_fraction_theta_max 0.995
_diffrn_measurement_device_type 'CCD area detector'
_diffrn_measurement_method 'phi and omega scans'
_diffrn_radiation_monochromator graphite
_diffrn_radiation_source 'sealed tube'
_diffrn_radiation_type MoK\a
_diffrn_radiation_wavelength 0.71073
_diffrn_reflns_av_R_equivalents 0.0507
_diffrn_reflns_av_sigmaI/netI 0.0497
_diffrn_reflns_limit_h_max 8
_diffrn_reflns_limit_h_min -10
_diffrn_reflns_limit_k_max 9
_diffrn_reflns_limit_k_min -9
_diffrn_reflns_limit_l_max 13
_diffrn_reflns_limit_l_min -8
_diffrn_reflns_number 3661
_diffrn_reflns_theta_full 26.50
_diffrn_reflns_theta_max 26.50
_diffrn_reflns_theta_min 2.46
_exptl_absorpt_coefficient_mu 1.652
_exptl_absorpt_correction_T_max 0.7126
_exptl_absorpt_correction_T_min 0.6370
_exptl_absorpt_correction_type multi-scan
_exptl_absorpt_process_details SADABS
_exptl_crystal_density_diffrn 2.062
_exptl_crystal_density_method 'not measured'
_exptl_crystal_F_000 416
_exptl_crystal_size_max 0.30
_exptl_crystal_size_mid 0.27
_exptl_crystal_size_min 0.22
_refine_diff_density_max 1.974
_refine_diff_density_min -1.399
_refine_diff_density_rms 0.226
_refine_ls_extinction_method none
_refine_ls_goodness_of_fit_ref 1.017
_refine_ls_hydrogen_treatment constr
_refine_ls_matrix_type full
_refine_ls_number_parameters 105
_refine_ls_number_reflns 1413
_refine_ls_number_restraints 0
_refine_ls_restrained_S_all 1.017
_refine_ls_R_factor_all 0.0510
_refine_ls_R_factor_gt 0.0363
_refine_ls_shift/su_max 0.000
_refine_ls_shift/su_mean 0.000
_refine_ls_structure_factor_coef Fsqd
_refine_ls_weighting_details 'calc w=1/[\s^2^(Fo^2^)+(0.0687P)^2^+1.2751P] where P=(Fo^2^+2Fc^2^)/3'
_refine_ls_weighting_scheme calc
_refine_ls_wR_factor_gt 0.0990
_refine_ls_wR_factor_ref 0.1058
_reflns_number_gt 1281
_reflns_number_total 1413
_reflns_threshold_expression >2sigma(I)
_cod_data_source_file 1.cif
_cod_data_source_block 1
_cod_depositor_comments
;
The following automatic conversions were performed:

'_symmetry_cell_setting' value 'Monoclinic' changed to 'monoclinic'
according to
/home/saulius/struct/COD-crude-data--automatic-downloads/rss-feeds/ACS/lib/dictionaries/cif_core.dic
dictionary named 'cif_core.dic' version 2.4.2 from 2011-04-26.

Automatic conversion script
Id: cif_fix_values 2827 2014-09-09 07:05:25Z andrius 

 Adding full bibliography for 4512136--4512141.cif.
;
_cod_original_sg_symbol_H-M 'P2/c '
_cod_database_code 4512141

loop_
_symmetry_equiv_pos_as_xyz
'x, y, z'
'-x, y, -z+1/2'
'-x, -y, -z'
'x, -y, z-1/2'

loop_
_atom_site_label
_atom_site_type_symbol
_atom_site_fract_x
_atom_site_fract_y
_atom_site_fract_z
_atom_site_U_iso_or_equiv
_atom_site_adp_type
_atom_site_occupancy
_atom_site_symmetry_multiplicity
_atom_site_calc_flag
_atom_site_refinement_flags
Cd1 Cd 0.5000 -0.06398(6) 0.2500 0.03100(19) Uani 1 2 d S
O1 O 0.3615(4) 0.1075(6) 0.0927(3) 0.0473(9) Uani 1 1 d .
O2 O 0.2367(4) 0.0366(4) 0.2585(3) 0.0318(7) Uani 1 1 d .
O6 O 0.5468(4) -0.2807(5) 0.1140(3) 0.0392(7) Uani 1 1 d .
O10 O -0.2390(4) 0.4598(4) 0.2035(3) 0.0413(8) Uani 1 1 d .
N1 N -0.1447(4) 0.3742(4) 0.1299(3) 0.0226(6) Uani 1 1 d .
C1 C 0.2393(5) 0.1104(5) 0.1558(4) 0.0267(8) Uani 1 1 d .
C2 C 0.0914(5) 0.2063(5) 0.1025(4) 0.0224(7) Uani 1 1 d .
C3 C -0.0127(4) 0.2882(5) 0.1804(3) 0.0213(7) Uani 1 1 d .
C5 C -0.1824(5) 0.3737(6) 0.0043(4) 0.0277(8) Uani 1 1 d .
H5 H -0.2753 0.4299 -0.0286 0.033 Uiso 1 1 calc R
C6 C -0.0840(5) 0.2906(5) -0.0742(4) 0.0289(8) Uani 1 1 d .
H6 H -0.1111 0.2905 -0.1599 0.035 Uiso 1 1 calc R
C13 C 0.0546(5) 0.2070(5) -0.0273(4) 0.0269(8) Uani 1 1 d .
H13 H 0.1222 0.1525 -0.0807 0.032 Uiso 1 1 calc R
H6A H 0.5871 -0.2434 0.0493 0.040 Uiso 1 1 d R
H6B H 0.6043 -0.3725 0.1309 0.040 Uiso 1 1 d R

loop_
_atom_site_aniso_label
_atom_site_aniso_U_11
_atom_site_aniso_U_22
_atom_site_aniso_U_33
_atom_site_aniso_U_23
_atom_site_aniso_U_13
_atom_site_aniso_U_12
Cd1 0.0185(2) 0.0433(3) 0.0311(3) 0.000 0.00100(16) 0.000
O1 0.0333(18) 0.073(2) 0.0372(18) 0.0162(17) 0.0142(14) 0.0193(17)
O2 0.0276(15) 0.0395(18) 0.0289(15) 0.0087(12) 0.0059(12) 0.0069(12)
O6 0.0387(17) 0.0482(19) 0.0317(16) 0.0013(14) 0.0099(13) 0.0016(15)
O10 0.0373(18) 0.046(2) 0.0403(18) -0.0018(14) 0.0030(14) 0.0155(14)
N1 0.0209(15) 0.0252(15) 0.0215(15) -0.0012(12) 0.0002(12) 0.0005(12)
C1 0.0252(19) 0.030(2) 0.0255(19) 0.0003(15) 0.0059(15) 0.0052(16)
C2 0.0233(18) 0.0215(17) 0.0233(17) 0.0009(14) 0.0069(14) -0.0020(14)
C3 0.0196(16) 0.0270(18) 0.0177(18) -0.0004(14) 0.0029(13) -0.0045(14)
C5 0.0253(19) 0.030(2) 0.0262(19) 0.0024(16) -0.0059(15) -0.0012(16)
C6 0.036(2) 0.030(2) 0.0190(17) -0.0008(15) -0.0024(15) -0.0063(17)
C13 0.032(2) 0.0276(19) 0.0224(18) -0.0004(15) 0.0082(15) -0.0028(16)

loop_
_atom_type_symbol
_atom_type_description
_atom_type_scat_dispersion_real
_atom_type_scat_dispersion_imag
_atom_type_scat_source
C C 0.0033 0.0016 'International Tables Vol C Tables 4.2.6.8 and 6.1.1.4'
H H 0.0000 0.0000 'International Tables Vol C Tables 4.2.6.8 and 6.1.1.4'
Cd Cd -0.8075 1.2024 'International Tables Vol C Tables 4.2.6.8 and 6.1.1.4'
N N 0.0061 0.0033 'International Tables Vol C Tables 4.2.6.8 and 6.1.1.4'
O O 0.0106 0.0060 'International Tables Vol C Tables 4.2.6.8 and 6.1.1.4'

loop_
_geom_angle_atom_site_label_1
_geom_angle_atom_site_label_2
_geom_angle_atom_site_label_3
_geom_angle
_geom_angle_site_symmetry_1
_geom_angle_site_symmetry_3
O6 Cd1 O6 85.56(17) 2_655 .
O6 Cd1 O2 90.61(11) 2_655 .
O6 Cd1 O2 118.38(12) . .
O6 Cd1 O2 118.38(12) 2_655 2_655
O6 Cd1 O2 90.61(11) . 2_655
O2 Cd1 O2 141.33(16) . 2_655
O6 Cd1 O1 92.65(13) 2_655 2_655
O6 Cd1 O1 140.22(13) . 2_655
O2 Cd1 O1 101.36(12) . 2_655
O2 Cd1 O1 55.63(11) 2_655 2_655
O6 Cd1 O1 140.21(13) 2_655 .
O6 Cd1 O1 92.65(13) . .
O2 Cd1 O1 55.64(11) . .
O2 Cd1 O1 101.36(12) 2_655 .
O1 Cd1 O1 112.6(2) 2_655 .
O6 Cd1 C1 107.24(12) 2_655 2_655
O6 Cd1 C1 115.84(12) . 2_655
O2 Cd1 C1 123.81(12) . 2_655
O2 Cd1 C1 27.52(12) 2_655 2_655
O1 Cd1 C1 28.11(12) 2_655 2_655
O1 Cd1 C1 109.17(14) . 2_655
O6 Cd1 C1 115.84(12) 2_655 .
O6 Cd1 C1 107.24(12) . .
O2 Cd1 C1 27.52(12) . .
O2 Cd1 C1 123.81(12) 2_655 .
O1 Cd1 C1 109.16(14) 2_655 .
O1 Cd1 C1 28.11(12) . .
C1 Cd1 C1 120.15(18) 2_655 .
C1 O1 Cd1 89.7(3) . .
C1 O2 Cd1 92.1(2) . .
Cd1 O6 H6A 112.3 . .
Cd1 O6 H6B 125.6 . .
H6A O6 H6B 101.7 . .
O10 N1 C3 119.9(3) . .
O10 N1 C5 119.2(3) . .
C3 N1 C5 120.9(3) . .
O2 C1 O1 122.5(4) . .
O2 C1 C2 119.4(3) . .
O1 C1 C2 118.1(4) . .
O2 C1 Cd1 60.3(2) . .
O1 C1 Cd1 62.2(2) . .
C2 C1 Cd1 179.2(3) . .
C3 C2 C13 119.5(4) . .
C3 C2 C1 121.1(3) . .
C13 C2 C1 119.3(3) . .
N1 C3 C2 119.9(3) . .
N1 C3 C3 116.7(3) . 2
C2 C3 C3 123.4(4) . 2
N1 C5 C6 120.3(4) . .
N1 C5 H5 119.9 . .
C6 C5 H5 119.9 . .
C5 C6 C13 120.8(4) . .
C5 C6 H6 119.6 . .
C13 C6 H6 119.6 . .
C6 C13 C2 118.5(4) . .
C6 C13 H13 120.7 . .
C2 C13 H13 120.7 . .

loop_
_geom_bond_atom_site_label_1
_geom_bond_atom_site_label_2
_geom_bond_distance
_geom_bond_site_symmetry_2
Cd1 O6 2.262(3) 2_655
Cd1 O6 2.262(3) .
Cd1 O2 2.329(3) .
Cd1 O2 2.329(3) 2_655
Cd1 O1 2.368(3) 2_655
Cd1 O1 2.368(3) .
Cd1 C1 2.678(4) 2_655
Cd1 C1 2.678(4) .
O1 C1 1.262(5) .
O2 C1 1.238(5) .
O6 H6A 0.8422 .
O6 H6B 0.8617 .
O10 N1 1.326(5) .
N1 C3 1.357(5) .
N1 C5 1.359(5) .
C1 C2 1.507(5) .
C2 C3 1.396(5) .
C2 C13 1.403(5) .
C3 C3 1.491(7) 2
C5 C6 1.373(6) .
C5 H5 0.9300 .
C6 C13 1.379(6) .
C6 H6 0.9300 .
C13 H13 0.9300 .

loop_
_geom_hbond_atom_site_label_D
_geom_hbond_atom_site_label_H
_geom_hbond_atom_site_label_A
_geom_hbond_distance_DH
_geom_hbond_distance_HA
_geom_hbond_distance_DA
_geom_hbond_angle_DHA
_geom_hbond_site_symmetry_A
O6 H6A O1 0.84 1.92 2.738(5) 164.4 3_655
O6 H6B O10 0.86 1.95 2.791(5) 164.8 1_645

loop_
_geom_torsion_atom_site_label_1
_geom_torsion_atom_site_label_2
_geom_torsion_atom_site_label_3
_geom_torsion_atom_site_label_4
_geom_torsion
_geom_torsion_site_symmetry_1
_geom_torsion_site_symmetry_4
O6 Cd1 O1 C1 36.7(4) 2_655 .
O6 Cd1 O1 C1 122.9(3) . .
O2 Cd1 O1 C1 -0.1(3) . .
O2 Cd1 O1 C1 -145.9(3) 2_655 .
O1 Cd1 O1 C1 -88.6(3) 2_655 .
C1 Cd1 O1 C1 -118.5(3) 2_655 .
O6 Cd1 O2 C1 -157.4(3) 2_655 .
O6 Cd1 O2 C1 -72.1(3) . .
O2 Cd1 O2 C1 61.9(2) 2_655 .
O1 Cd1 O2 C1 109.8(3) 2_655 .
O1 Cd1 O2 C1 0.1(3) . .
C1 Cd1 O2 C1 91.3(3) 2_655 .
Cd1 O2 C1 O1 -0.2(5) . .
Cd1 O2 C1 C2 179.2(3) . .
Cd1 O1 C1 O2 0.2(5) . .
Cd1 O1 C1 C2 -179.2(3) . .
O6 Cd1 C1 O2 25.3(3) 2_655 .
O6 Cd1 C1 O2 118.8(3) . .
O2 Cd1 C1 O2 -138.4(2) 2_655 .
O1 Cd1 C1 O2 -77.5(3) 2_655 .
O1 Cd1 C1 O2 -179.8(5) . .
C1 Cd1 C1 O2 -106.1(3) 2_655 .
O6 Cd1 C1 O1 -154.9(3) 2_655 .
O6 Cd1 C1 O1 -61.4(3) . .
O2 Cd1 C1 O1 179.8(5) . .
O2 Cd1 C1 O1 41.4(3) 2_655 .
O1 Cd1 C1 O1 102.2(3) 2_655 .
C1 Cd1 C1 O1 73.6(3) 2_655 .
O2 C1 C2 C3 31.9(6) . .
O1 C1 C2 C3 -148.6(4) . .
O2 C1 C2 C13 -145.5(4) . .
O1 C1 C2 C13 33.9(6) . .
O10 N1 C3 C2 -176.5(4) . .
C5 N1 C3 C2 3.7(6) . .
O10 N1 C3 C3 3.3(5) . 2
C5 N1 C3 C3 -176.6(3) . 2
C13 C2 C3 N1 -2.8(5) . .
C1 C2 C3 N1 179.8(3) . .
C13 C2 C3 C3 177.5(3) . 2
C1 C2 C3 C3 0.1(5) . 2
O10 N1 C5 C6 178.0(4) . .
C3 N1 C5 C6 -2.2(6) . .
N1 C5 C6 C13 -0.3(6) . .
C5 C6 C13 C2 1.1(6) . .
C3 C2 C13 C6 0.4(6) . .
C1 C2 C13 C6 177.9(4) . .
